data_4072209
loop_
_publ_author_name
'Emslie, David J. H.'
'Harrington, Laura E.'
'Jenkins, Hilary A.'
'Robertson, Craig M.'
'Britten, James F.'

_publ_section_title
;
 Group 10 Transition-Metal Complexes of an Ambiphilic PSB-Ligand:
 Investigations into \h3(BCC)-Triarylborane Coordination
;
_journal_issue 20
_journal_name_full Organometallics
_journal_page_first 5317
_journal_paper_doi 10.1021/om800670e
_journal_volume 27
_journal_year 2008
_chemical_formula_moiety 'C94 H96 B2 Cl2 P2 Pd2 S2, C6 H14'
_chemical_formula_sum 'C100 H110 B2 Cl2 P2 Pd2 S2'
_chemical_formula_weight 1743.26
_chemical_name_systematic
;

 ?

;
_space_group_IT_number 15
_symmetry_cell_setting monoclinic
_symmetry_space_group_name_Hall '-C 2yc'
_symmetry_space_group_name_H-M 'C 1 2/c 1'
_atom_sites_solution_hydrogens geom
_atom_sites_solution_primary Patterson
_atom_sites_solution_secondary difmap
_audit_creation_method SHELXL-97
_cell_angle_alpha 90.00
_cell_angle_beta 91.473(2)
_cell_angle_gamma 90.00
_cell_formula_units_Z 4
_cell_length_a 31.3273(12)
_cell_length_b 14.7189(6)
_cell_length_c 21.3425(8)
_cell_measurement_reflns_used 4129
_cell_measurement_temperature 173(2)
_cell_measurement_theta_max 20.75
_cell_measurement_theta_min 2.28
_cell_volume 9837.8(7)
_computing_cell_refinement 'Bruker SMART'
_computing_data_collection 'Bruker SMART'
_computing_data_reduction 'Bruker SAINT'
_computing_molecular_graphics 'Bruker SHELXTL'
_computing_publication_material 'Bruker SHELXTL'
_computing_structure_refinement 'SHELXL-97 (Sheldrick, 1997)'
_computing_structure_solution 'SHELXS-97 (Sheldrick, 1990)'
_diffrn_ambient_temperature 173(2)
_diffrn_measured_fraction_theta_full 1.000
_diffrn_measured_fraction_theta_max 1.000
_diffrn_measurement_device_type 'CCD area detector'
_diffrn_measurement_method 'phi and omega scans'
_diffrn_radiation_monochromator graphite
_diffrn_radiation_source 'rotating anode'
_diffrn_radiation_type MoK\a
_diffrn_radiation_wavelength 0.71073
_diffrn_reflns_av_R_equivalents 0.1462
_diffrn_reflns_av_sigmaI/netI 0.2105
_diffrn_reflns_limit_h_max 38
_diffrn_reflns_limit_h_min -39
_diffrn_reflns_limit_k_max 18
_diffrn_reflns_limit_k_min -18
_diffrn_reflns_limit_l_max 24
_diffrn_reflns_limit_l_min -26
_diffrn_reflns_number 40938
_diffrn_reflns_theta_full 26.49
_diffrn_reflns_theta_max 26.49
_diffrn_reflns_theta_min 1.30
_exptl_absorpt_coefficient_mu 0.536
_exptl_absorpt_correction_T_max 0.98
_exptl_absorpt_correction_T_min 0.81
_exptl_absorpt_correction_type multi-scan
_exptl_absorpt_process_details SADABS
_exptl_crystal_colour orange
_exptl_crystal_density_diffrn 1.177
_exptl_crystal_density_method 'not measured'
_exptl_crystal_description plate
_exptl_crystal_F_000 3632
_exptl_crystal_size_max 0.30
_exptl_crystal_size_mid 0.18
_exptl_crystal_size_min 0.04
_platon_squeeze_details
;
;
_refine_diff_density_max 0.659
_refine_diff_density_min -1.083
_refine_diff_density_rms 0.133
_refine_ls_extinction_coef 0.00013(4)
_refine_ls_extinction_expression Fc^*^=kFc[1+0.001xFc^2^\l^3^/sin(2\q)]^-1/4^
_refine_ls_extinction_method SHELXL
_refine_ls_goodness_of_fit_ref 0.925
_refine_ls_hydrogen_treatment constr
_refine_ls_matrix_type full
_refine_ls_number_parameters 525
_refine_ls_number_reflns 10198
_refine_ls_number_restraints 19
_refine_ls_restrained_S_all 0.925
_refine_ls_R_factor_all 0.1662
_refine_ls_R_factor_gt 0.0754
_refine_ls_shift/su_max 0.002
_refine_ls_shift/su_mean 0.000
_refine_ls_structure_factor_coef Fsqd
_refine_ls_weighting_details 'calc w=1/[\s^2^(Fo^2^)+(0.0806P)^2^+0.0000P] where P=(Fo^2^+2Fc^2^)/3'
_refine_ls_weighting_scheme calc
_refine_ls_wR_factor_gt 0.1582
_refine_ls_wR_factor_ref 0.1827
_reflns_number_gt 4675
_reflns_number_total 10198
_reflns_threshold_expression >2sigma(I)
_cod_data_source_file om800670e_si_003.cif
_cod_data_source_block de130m
_cod_depositor_comments
;
The following automatic conversions were performed:

'_symmetry_cell_setting' value 'Monoclinic' changed to 'monoclinic'
according to /home/saulius/struct/CIF-dictionaries/cif_core.dic
dictionary named 'cif_core.dic' version 2.4.1 from 2010-06-29.

Automatic conversion script
Id: cif_fix_values 1715 2011-07-08 13:25:40Z adriana 
;
_cod_original_sg_symbol_H-M C2/c
_cod_database_code 4072209

loop_
_symmetry_equiv_pos_as_xyz
'x, y, z'
'-x, y, -z+1/2'
'x+1/2, y+1/2, z'
'-x+1/2, y+1/2, -z+1/2'
'-x, -y, -z'
'x, -y, z-1/2'
'-x+1/2, -y+1/2, -z'
'x+1/2, -y+1/2, z-1/2'

loop_
_atom_site_label
_atom_site_type_symbol
_atom_site_fract_x
_atom_site_fract_y
_atom_site_fract_z
_atom_site_U_iso_or_equiv
_atom_site_adp_type
_atom_site_occupancy
_atom_site_symmetry_multiplicity
_atom_site_calc_flag
_atom_site_refinement_flags
_atom_site_disorder_assembly
_atom_site_disorder_group
Pd1 Pd 0.039707(18) 0.67818(3) 0.26241(2) 0.02340(17) Uani 1 1 d . . .
S1 S 0.11111(6) 0.65656(11) 0.30064(8) 0.0307(5) Uani 1 1 d . . .
P1 P 0.02391(6) 0.59885(12) 0.34590(9) 0.0293(5) Uani 1 1 d . . .
Cl1 Cl 0.05608(6) 0.76779(11) 0.17441(8) 0.0308(4) Uani 1 1 d . . .
C1 C 0.1343(2) 0.3961(5) 0.3456(3) 0.0350(19) Uani 1 1 d . . .
H1A H 0.1567 0.3531 0.3417 0.042 Uiso 1 1 calc R . .
B1 B 0.1169(3) 0.8004(5) 0.1885(4) 0.028(2) Uani 1 1 d . . .
C2 C 0.0968(2) 0.3690(5) 0.3733(3) 0.0327(18) Uani 1 1 d . . .
C3 C 0.0628(2) 0.4310(4) 0.3751(3) 0.0329(18) Uani 1 1 d . . .
H3A H 0.0369 0.4138 0.3938 0.040 Uiso 1 1 calc R . .
C4 C 0.0669(2) 0.5154(5) 0.3503(3) 0.0288(17) Uani 1 1 d . . .
C5 C 0.1436(2) 0.7076(4) 0.1875(3) 0.0296(17) Uani 1 1 d . . .
C6 C 0.1694(2) 0.6863(5) 0.1380(3) 0.0363(18) Uani 1 1 d . A .
H6A H 0.1679 0.7256 0.1027 0.044 Uiso 1 1 calc R . .
C7 C 0.1969(2) 0.6143(5) 0.1347(4) 0.0378(19) Uani 1 1 d . . .
C8 C 0.1995(2) 0.5588(5) 0.1867(4) 0.041(2) Uani 1 1 d . A .
H8A H 0.2190 0.5094 0.1864 0.049 Uiso 1 1 calc R . .
C9 C 0.1827(2) 0.5155(5) 0.2988(3) 0.0367(19) Uani 1 1 d . A .
C10 C 0.1404(2) 0.4845(4) 0.3232(3) 0.0288(17) Uani 1 1 d . . .
C11 C 0.1063(2) 0.5416(4) 0.3256(3) 0.0279(17) Uani 1 1 d . . .
C12 C 0.1463(2) 0.6422(4) 0.2371(3) 0.0275(17) Uani 1 1 d . A .
C13 C 0.1752(2) 0.5714(5) 0.2392(3) 0.0339(18) Uani 1 1 d . . .
C14 C 0.2124(2) 0.4363(5) 0.2888(4) 0.053(2) Uani 1 1 d . . .
H14A H 0.2166 0.4030 0.3282 0.079 Uiso 1 1 calc R A .
H14B H 0.2400 0.4589 0.2748 0.079 Uiso 1 1 calc R . .
H14C H 0.2000 0.3957 0.2568 0.079 Uiso 1 1 calc R . .
C15 C 0.2041(3) 0.5793(5) 0.3486(4) 0.053(2) Uani 1 1 d . . .
H15A H 0.2095 0.5454 0.3875 0.079 Uiso 1 1 calc R A .
H15B H 0.1850 0.6305 0.3568 0.079 Uiso 1 1 calc R . .
H15C H 0.2311 0.6021 0.3328 0.079 Uiso 1 1 calc R . .
C16 C 0.0892(3) 0.2738(5) 0.4006(4) 0.047(2) Uani 1 1 d . . .
C17 C 0.0780(3) 0.2835(5) 0.4694(4) 0.059(3) Uani 1 1 d . . .
H17A H 0.0520 0.3201 0.4726 0.089 Uiso 1 1 calc R . .
H17B H 0.1015 0.3135 0.4923 0.089 Uiso 1 1 calc R . .
H17C H 0.0731 0.2233 0.4873 0.089 Uiso 1 1 calc R . .
C18 C 0.1310(3) 0.2144(5) 0.3956(5) 0.072(3) Uani 1 1 d . . .
H18A H 0.1382 0.2077 0.3514 0.109 Uiso 1 1 calc R . .
H18B H 0.1260 0.1543 0.4138 0.109 Uiso 1 1 calc R . .
H18C H 0.1546 0.2443 0.4184 0.109 Uiso 1 1 calc R . .
C19 C 0.0535(3) 0.2253(5) 0.3656(5) 0.073(3) Uani 1 1 d . . .
H19A H 0.0272 0.2611 0.3680 0.110 Uiso 1 1 calc R . .
H19B H 0.0490 0.1655 0.3845 0.110 Uiso 1 1 calc R . .
H19C H 0.0610 0.2179 0.3216 0.110 Uiso 1 1 calc R . .
C20 C 0.2248(3) 0.5978(6) 0.0773(4) 0.049(2) Uani 0.325(16) 1 d PD A 1
C21 C 0.2505(9) 0.6882(14) 0.0778(15) 0.078(11) Uani 0.325(16) 1 d PD A 1
H21A H 0.2704 0.6882 0.0431 0.116 Uiso 0.325(16) 1 calc PR A 1
H21B H 0.2666 0.6940 0.1176 0.116 Uiso 0.325(16) 1 calc PR A 1
H21C H 0.2307 0.7395 0.0730 0.116 Uiso 0.325(16) 1 calc PR A 1
C22 C 0.2583(11) 0.533(2) 0.0929(15) 0.078(12) Uani 0.325(16) 1 d PU A 1
H22A H 0.2459 0.4725 0.0971 0.117 Uiso 0.325(16) 1 calc PR A 1
H22B H 0.2723 0.5509 0.1327 0.117 Uiso 0.325(16) 1 calc PR A 1
H22C H 0.2793 0.5328 0.0597 0.117 Uiso 0.325(16) 1 calc PR A 1
C23 C 0.2020(11) 0.599(2) 0.0238(15) 0.047(9) Uani 0.325(16) 1 d PU A 1
H23A H 0.1951 0.6618 0.0124 0.071 Uiso 0.325(16) 1 calc PR A 1
H23B H 0.1755 0.5646 0.0290 0.071 Uiso 0.325(16) 1 calc PR A 1
H23C H 0.2186 0.5710 -0.0095 0.071 Uiso 0.325(16) 1 calc PR A 1
C20A C 0.2248(3) 0.5978(6) 0.0773(4) 0.049(2) Uani 0.675(16) 1 d P A 2
C21A C 0.2701(4) 0.6265(13) 0.0925(7) 0.071(6) Uani 0.675(16) 1 d P A 2
H21D H 0.2705 0.6908 0.1045 0.107 Uiso 0.675(16) 1 calc PR A 2
H21E H 0.2876 0.6176 0.0557 0.107 Uiso 0.675(16) 1 calc PR A 2
H21F H 0.2816 0.5897 0.1274 0.107 Uiso 0.675(16) 1 calc PR A 2
C22A C 0.2236(5) 0.4936(8) 0.0596(6) 0.069(6) Uani 0.675(16) 1 d P A 2
H22D H 0.2414 0.4829 0.0232 0.103 Uiso 0.675(16) 1 calc PR A 2
H22E H 0.1942 0.4755 0.0494 0.103 Uiso 0.675(16) 1 calc PR A 2
H22F H 0.2346 0.4576 0.0952 0.103 Uiso 0.675(16) 1 calc PR A 2
C23A C 0.2065(7) 0.6475(12) 0.0174(8) 0.087(7) Uani 0.675(16) 1 d PU A 2
H23D H 0.1835 0.6110 -0.0017 0.130 Uiso 0.675(16) 1 calc PR A 2
H23E H 0.2293 0.6556 -0.0127 0.130 Uiso 0.675(16) 1 calc PR A 2
H23F H 0.1953 0.7071 0.0293 0.130 Uiso 0.675(16) 1 calc PR A 2
C24 C 0.0306(2) 0.6644(4) 0.4171(3) 0.0315(17) Uani 1 1 d . . .
C25 C 0.0343(2) 0.7592(5) 0.4114(3) 0.042(2) Uani 1 1 d . . .
H25A H 0.0333 0.7871 0.3712 0.050 Uiso 1 1 calc R . .
C26 C 0.0393(3) 0.8112(6) 0.4649(4) 0.054(2) Uani 1 1 d . . .
H26A H 0.0402 0.8755 0.4615 0.065 Uiso 1 1 calc R . .
C27 C 0.0429(3) 0.7706(7) 0.5236(4) 0.054(2) Uani 1 1 d . . .
H27A H 0.0472 0.8065 0.5603 0.065 Uiso 1 1 calc R . .
C28 C 0.0401(3) 0.6779(7) 0.5277(4) 0.060(2) Uani 1 1 d . . .
H28A H 0.0417 0.6496 0.5677 0.073 Uiso 1 1 calc R . .
C29 C 0.0349(2) 0.6252(5) 0.4752(3) 0.044(2) Uani 1 1 d . . .
H29A H 0.0342 0.5610 0.4791 0.053 Uiso 1 1 calc R . .
C30 C -0.0248(2) 0.5349(5) 0.3557(3) 0.0336(19) Uani 1 1 d . . .
C31 C -0.0554(3) 0.5618(5) 0.3973(4) 0.058(3) Uani 1 1 d . . .
H31A H -0.0496 0.6113 0.4247 0.069 Uiso 1 1 calc R . .
C32 C -0.0939(3) 0.5181(6) 0.3997(5) 0.070(3) Uani 1 1 d . . .
H32A H -0.1145 0.5368 0.4291 0.085 Uiso 1 1 calc R . .
C33 C -0.1028(3) 0.4477(7) 0.3597(6) 0.075(4) Uani 1 1 d . . .
H33A H -0.1297 0.4181 0.3610 0.090 Uiso 1 1 calc R . .
C34 C -0.0732(3) 0.4192(7) 0.3175(4) 0.068(3) Uani 1 1 d . . .
H34A H -0.0792 0.3700 0.2898 0.081 Uiso 1 1 calc R . .
C35 C -0.0348(3) 0.4636(6) 0.3166(4) 0.062(3) Uani 1 1 d . . .
H35A H -0.0142 0.4442 0.2876 0.075 Uiso 1 1 calc R . .
C36 C 0.1202(3) 0.8527(5) 0.2547(4) 0.043(2) Uani 1 1 d . . .
C37 C 0.1584(3) 0.8535(5) 0.2907(4) 0.055(3) Uani 1 1 d . . .
H37A H 0.1816 0.8177 0.2769 0.066 Uiso 1 1 calc R . .
C38 C 0.1639(5) 0.9018(7) 0.3434(5) 0.103(5) Uani 1 1 d . . .
H38A H 0.1908 0.9036 0.3647 0.124 Uiso 1 1 calc R . .
C39 C 0.1286(6) 0.9504(7) 0.3669(5) 0.103(6) Uani 1 1 d . . .
H39A H 0.1310 0.9800 0.4063 0.124 Uiso 1 1 calc R . .
C40 C 0.0930(5) 0.9544(6) 0.3344(5) 0.088(4) Uani 1 1 d . . .
H40A H 0.0705 0.9917 0.3488 0.106 Uiso 1 1 calc R . .
C41 C 0.0870(3) 0.9051(5) 0.2789(4) 0.058(3) Uani 1 1 d . . .
H41A H 0.0601 0.9071 0.2573 0.069 Uiso 1 1 calc R . .
C42 C 0.1287(2) 0.8698(4) 0.1338(3) 0.0274(17) Uani 1 1 d . . .
C43 C 0.1697(3) 0.9041(5) 0.1304(4) 0.047(2) Uani 1 1 d . . .
H43A H 0.1905 0.8844 0.1607 0.056 Uiso 1 1 calc R . .
C44 C 0.1820(3) 0.9651(5) 0.0857(4) 0.050(2) Uani 1 1 d . . .
H44A H 0.2108 0.9853 0.0854 0.060 Uiso 1 1 calc R . .
C45 C 0.1539(3) 0.9967(5) 0.0422(4) 0.049(2) Uani 1 1 d . . .
H45A H 0.1623 1.0395 0.0116 0.058 Uiso 1 1 calc R . .
C46 C 0.1131(3) 0.9654(5) 0.0432(4) 0.054(3) Uani 1 1 d . . .
H46A H 0.0930 0.9855 0.0122 0.065 Uiso 1 1 calc R . .
C47 C 0.1001(3) 0.9038(4) 0.0894(3) 0.040(2) Uani 1 1 d . . .
H47A H 0.0711 0.8852 0.0900 0.047 Uiso 1 1 calc R . .
C3S C 0.2285(4) 0.2628(10) -0.0131(7) 0.126(5) Uani 1 1 d . . .
H3SB H 0.2222 0.2208 -0.0465 0.189 Uiso 1 1 d R . .
H3SC H 0.2288 0.3235 -0.0295 0.189 Uiso 1 1 d R . .
C2S C 0.1955(6) 0.2519(10) 0.0337(8) 0.164(7) Uani 1 1 d . . .
H2SA H 0.2023 0.2912 0.0702 0.197 Uiso 1 1 calc R . .
H2SB H 0.1951 0.1881 0.0483 0.197 Uiso 1 1 calc R . .
C1S C 0.1513(5) 0.2773(14) 0.0059(12) 0.283(14) Uani 1 1 d . . .
H1SA H 0.1301 0.2748 0.0389 0.424 Uiso 1 1 calc R . .
H1SB H 0.1433 0.2343 -0.0274 0.424 Uiso 1 1 calc R . .
H1SC H 0.1523 0.3389 -0.0114 0.424 Uiso 1 1 calc R . .

loop_
_atom_site_aniso_label
_atom_site_aniso_U_11
_atom_site_aniso_U_22
_atom_site_aniso_U_33
_atom_site_aniso_U_23
_atom_site_aniso_U_13
_atom_site_aniso_U_12
Pd1 0.0209(3) 0.0281(3) 0.0211(3) 0.0028(3) -0.0010(2) -0.0016(3)
S1 0.0287(12) 0.0322(10) 0.0311(11) 0.0070(8) -0.0003(9) -0.0041(8)
P1 0.0225(12) 0.0354(10) 0.0299(11) 0.0061(8) 0.0001(9) 0.0019(9)
Cl1 0.0265(11) 0.0371(9) 0.0286(10) 0.0066(8) -0.0031(8) -0.0050(8)
C1 0.033(5) 0.042(4) 0.031(5) 0.004(3) 0.007(4) 0.004(4)
B1 0.018(5) 0.035(4) 0.029(5) 0.003(3) -0.011(4) 0.006(4)
C2 0.037(5) 0.038(4) 0.023(4) 0.000(3) 0.006(4) 0.002(4)
C3 0.034(5) 0.034(4) 0.031(4) 0.008(3) 0.007(4) -0.003(4)
C4 0.021(4) 0.045(4) 0.020(4) -0.005(3) 0.001(3) 0.001(4)
C5 0.024(4) 0.034(4) 0.031(4) -0.003(3) 0.000(3) -0.009(3)
C6 0.030(5) 0.038(4) 0.041(5) 0.017(4) -0.002(4) -0.006(4)
C7 0.024(5) 0.046(4) 0.044(5) 0.002(4) 0.000(4) 0.004(4)
C8 0.025(5) 0.048(5) 0.050(6) 0.011(4) 0.006(4) 0.007(4)
C9 0.024(5) 0.044(4) 0.042(5) 0.011(4) 0.002(4) 0.007(4)
C10 0.027(5) 0.030(4) 0.029(4) 0.008(3) 0.005(3) 0.003(3)
C11 0.032(5) 0.024(3) 0.027(4) 0.007(3) 0.000(3) -0.003(3)
C12 0.019(4) 0.035(4) 0.028(4) 0.004(3) 0.004(3) -0.007(3)
C13 0.023(5) 0.042(4) 0.036(5) 0.015(4) 0.001(4) 0.004(4)
C14 0.030(5) 0.057(5) 0.071(6) 0.031(5) -0.003(4) 0.011(4)
C15 0.045(6) 0.056(5) 0.056(6) 0.023(4) -0.020(5) -0.006(4)
C16 0.065(7) 0.025(4) 0.053(6) 0.012(4) 0.023(5) 0.005(4)
C17 0.050(6) 0.046(5) 0.082(7) 0.025(5) 0.018(5) 0.026(4)
C18 0.064(7) 0.043(5) 0.111(9) 0.017(5) 0.029(6) 0.024(5)
C19 0.070(8) 0.040(5) 0.112(9) -0.012(5) 0.027(6) -0.012(5)
C20 0.044(6) 0.061(5) 0.044(6) 0.015(4) 0.023(5) 0.013(5)
C21 0.015(18) 0.14(3) 0.08(2) 0.01(2) 0.023(16) 0.01(2)
C22 0.072(14) 0.087(14) 0.077(14) -0.003(9) 0.019(9) 0.013(9)
C23 0.044(12) 0.058(12) 0.040(12) -0.006(9) 0.000(8) 0.009(9)
C20A 0.044(6) 0.061(5) 0.044(6) 0.015(4) 0.023(5) 0.013(5)
C21A 0.013(8) 0.129(16) 0.072(11) -0.034(10) 0.010(7) 0.006(9)
C22A 0.089(13) 0.060(9) 0.060(10) -0.006(7) 0.041(9) -0.012(8)
C23A 0.125(17) 0.082(13) 0.055(11) 0.031(9) 0.042(10) 0.057(12)
C24 0.027(5) 0.040(4) 0.028(4) 0.006(3) 0.004(3) -0.002(3)
C25 0.041(6) 0.055(5) 0.029(5) -0.001(4) -0.007(4) -0.003(4)
C26 0.057(6) 0.067(5) 0.037(5) -0.021(5) -0.006(4) -0.014(5)
C27 0.038(6) 0.100(7) 0.024(5) -0.011(5) -0.003(4) -0.008(5)
C28 0.058(7) 0.086(7) 0.037(5) 0.005(5) 0.003(4) 0.022(6)
C29 0.044(6) 0.059(5) 0.029(5) 0.008(4) -0.006(4) 0.012(4)
C30 0.014(4) 0.051(4) 0.036(5) 0.028(4) -0.007(4) -0.010(4)
C31 0.029(5) 0.035(4) 0.110(8) 0.015(5) 0.028(5) -0.006(4)
C32 0.040(7) 0.054(6) 0.120(10) 0.030(6) 0.038(6) 0.010(5)
C33 0.030(6) 0.091(8) 0.104(9) 0.070(7) -0.018(6) -0.004(6)
C34 0.066(8) 0.092(7) 0.044(6) 0.019(5) -0.005(5) -0.041(6)
C35 0.060(7) 0.106(7) 0.021(5) 0.004(5) 0.005(4) -0.043(6)
C36 0.059(6) 0.036(4) 0.033(5) 0.010(3) -0.008(4) -0.014(4)
C37 0.067(7) 0.050(5) 0.046(6) 0.007(4) -0.029(5) -0.020(5)
C38 0.156(15) 0.074(8) 0.076(9) 0.012(7) -0.072(9) -0.038(8)
C39 0.209(19) 0.062(7) 0.037(7) 0.001(6) -0.034(9) -0.039(9)
C40 0.169(14) 0.042(5) 0.056(8) -0.003(5) 0.029(8) -0.028(7)
C41 0.100(9) 0.032(4) 0.040(6) -0.011(4) 0.007(5) -0.012(5)
C42 0.028(5) 0.033(4) 0.021(4) -0.003(3) 0.001(3) -0.006(3)
C43 0.049(6) 0.050(5) 0.041(5) 0.016(4) -0.005(4) -0.014(4)
C44 0.044(6) 0.062(5) 0.045(6) 0.016(4) -0.001(4) -0.020(5)
C45 0.065(7) 0.045(5) 0.037(5) 0.005(4) 0.011(5) -0.022(5)
C46 0.078(8) 0.046(5) 0.037(5) 0.013(4) -0.011(5) -0.010(5)
C47 0.039(5) 0.042(4) 0.037(5) 0.010(4) -0.002(4) -0.019(4)
C3S 0.114(14) 0.152(12) 0.113(13) 0.013(10) 0.001(10) 0.008(12)
C2S 0.162(19) 0.114(12) 0.22(2) -0.021(12) 0.020(16) -0.044(12)
C1S 0.052(12) 0.31(3) 0.48(4) -0.18(3) -0.031(17) 0.014(15)

loop_
_atom_type_symbol
_atom_type_description
_atom_type_scat_dispersion_real
_atom_type_scat_dispersion_imag
_atom_type_scat_source
C C 0.0033 0.0016 'International Tables Vol C Tables 4.2.6.8 and 6.1.1.4'
H H 0.0000 0.0000 'International Tables Vol C Tables 4.2.6.8 and 6.1.1.4'
B B 0.0013 0.0007 'International Tables Vol C Tables 4.2.6.8 and 6.1.1.4'
P P 0.1023 0.0942 'International Tables Vol C Tables 4.2.6.8 and 6.1.1.4'
S S 0.1246 0.1234 'International Tables Vol C Tables 4.2.6.8 and 6.1.1.4'
Cl Cl 0.1484 0.1585 'International Tables Vol C Tables 4.2.6.8 and 6.1.1.4'
Pd Pd -0.9988 1.0072 'International Tables Vol C Tables 4.2.6.8 and 6.1.1.4'

loop_
_geom_angle_atom_site_label_1
_geom_angle_atom_site_label_2
_geom_angle_atom_site_label_3
_geom_angle
_geom_angle_site_symmetry_1
_geom_angle_site_symmetry_3
P1 Pd1 Cl1 178.14(7) . .
P1 Pd1 S1 83.13(7) . .
Cl1 Pd1 S1 97.22(6) . .
P1 Pd1 Pd1 85.93(6) . 2
Cl1 Pd1 Pd1 93.78(5) . 2
S1 Pd1 Pd1 168.84(5) . 2
C11 S1 C12 100.0(3) . .
C11 S1 Pd1 98.2(2) . .
C12 S1 Pd1 110.5(2) . .
C24 P1 C30 105.1(3) . .
C24 P1 C4 104.2(3) . .
C30 P1 C4 105.5(3) . .
C24 P1 Pd1 112.0(2) . .
C30 P1 Pd1 125.3(2) . .
C4 P1 Pd1 102.6(2) . .
C24 P1 B1 100.2(2) . .
C30 P1 B1 146.0(2) . .
C4 P1 B1 89.6(2) . .
Pd1 P1 B1 20.93(9) . .
B1 Cl1 Pd1 104.0(2) . .
C2 C1 C10 122.5(7) . .
C2 C1 H1A 118.8 . .
C10 C1 H1A 118.8 . .
C5 B1 C42 113.7(6) . .
C5 B1 C36 113.5(6) . .
C42 B1 C36 108.9(5) . .
C5 B1 Cl1 107.0(5) . .
C42 B1 Cl1 106.4(5) . .
C36 B1 Cl1 106.9(5) . .
C5 B1 P1 80.3(4) . .
C42 B1 P1 160.7(4) . .
C36 B1 P1 75.0(4) . .
Cl1 B1 P1 55.1(2) . .
C1 C2 C3 118.4(6) . .
C1 C2 C16 124.4(7) . .
C3 C2 C16 117.2(7) . .
C4 C3 C2 120.4(7) . .
C4 C3 H3A 119.8 . .
C2 C3 H3A 119.8 . .
C3 C4 C11 119.2(7) . .
C3 C4 P1 124.1(6) . .
C11 C4 P1 116.7(5) . .
C6 C5 C12 112.8(6) . .
C6 C5 B1 121.4(6) . .
C12 C5 B1 125.7(6) . .
C7 C6 C5 126.6(7) . .
C7 C6 H6A 116.7 . .
C5 C6 H6A 116.7 . .
C6 C7 C8 116.2(7) . .
C6 C7 C20 122.3(7) . .
C8 C7 C20 121.5(7) . .
C7 C8 C13 123.3(7) . .
C7 C8 H8A 118.3 . .
C13 C8 H8A 118.3 . .
C10 C9 C14 111.5(6) . .
C10 C9 C13 109.5(6) . .
C14 C9 C13 112.3(6) . .
C10 C9 C15 108.3(6) . .
C14 C9 C15 107.8(6) . .
C13 C9 C15 107.3(6) . .
C11 C10 C1 116.5(7) . .
C11 C10 C9 121.6(6) . .
C1 C10 C9 121.9(6) . .
C10 C11 C4 122.8(6) . .
C10 C11 S1 120.1(5) . .
C4 C11 S1 117.0(5) . .
C13 C12 C5 123.9(6) . .
C13 C12 S1 118.9(5) . .
C5 C12 S1 117.1(5) . .
C12 C13 C8 116.7(6) . .
C12 C13 C9 121.3(7) . .
C8 C13 C9 121.7(6) . .
C9 C14 H14A 109.5 . .
C9 C14 H14B 109.5 . .
H14A C14 H14B 109.5 . .
C9 C14 H14C 109.5 . .
H14A C14 H14C 109.5 . .
H14B C14 H14C 109.5 . .
C9 C15 H15A 109.5 . .
C9 C15 H15B 109.5 . .
H15A C15 H15B 109.5 . .
C9 C15 H15C 109.5 . .
H15A C15 H15C 109.5 . .
H15B C15 H15C 109.5 . .
C19 C16 C17 109.5(7) . .
C19 C16 C2 111.2(7) . .
C17 C16 C2 108.7(6) . .
C19 C16 C18 108.0(7) . .
C17 C16 C18 109.3(7) . .
C2 C16 C18 110.0(7) . .
C16 C17 H17A 109.5 . .
C16 C17 H17B 109.5 . .
H17A C17 H17B 109.5 . .
C16 C17 H17C 109.5 . .
H17A C17 H17C 109.5 . .
H17B C17 H17C 109.5 . .
C16 C18 H18A 109.5 . .
C16 C18 H18B 109.5 . .
H18A C18 H18B 109.5 . .
C16 C18 H18C 109.5 . .
H18A C18 H18C 109.5 . .
H18B C18 H18C 109.5 . .
C16 C19 H19A 109.5 . .
C16 C19 H19B 109.5 . .
H19A C19 H19B 109.5 . .
C16 C19 H19C 109.5 . .
H19A C19 H19C 109.5 . .
H19B C19 H19C 109.5 . .
C23 C20 C22 125(2) . .
C23 C20 C7 112.1(17) . .
C22 C20 C7 110.0(14) . .
C23 C20 C21 105.1(18) . .
C22 C20 C21 100.9(19) . .
C7 C20 C21 99.4(12) . .
C20 C21 H21A 109.5 . .
C20 C21 H21B 109.5 . .
H21A C21 H21B 109.5 . .
C20 C21 H21C 109.5 . .
H21A C21 H21C 109.5 . .
H21B C21 H21C 109.5 . .
C20 C22 H22A 109.5 . .
C20 C22 H22B 109.5 . .
H22A C22 H22B 109.5 . .
C20 C22 H22C 109.5 . .
H22A C22 H22C 109.5 . .
H22B C22 H22C 109.5 . .
C20 C23 H23A 109.5 . .
C20 C23 H23B 109.5 . .
H23A C23 H23B 109.5 . .
C20 C23 H23C 109.5 . .
H23A C23 H23C 109.5 . .
H23B C23 H23C 109.5 . .
H21D C21A H21E 109.5 . .
H21D C21A H21F 109.5 . .
H21E C21A H21F 109.5 . .
H22D C22A H22E 109.5 . .
H22D C22A H22F 109.5 . .
H22E C22A H22F 109.5 . .
H23D C23A H23E 109.5 . .
H23D C23A H23F 109.5 . .
H23E C23A H23F 109.5 . .
C29 C24 C25 119.3(7) . .
C29 C24 P1 122.9(5) . .
C25 C24 P1 117.7(5) . .
C26 C25 C24 119.1(7) . .
C26 C25 H25A 120.4 . .
C24 C25 H25A 120.4 . .
C25 C26 C27 120.8(8) . .
C25 C26 H26A 119.6 . .
C27 C26 H26A 119.6 . .
C28 C27 C26 118.7(8) . .
C28 C27 H27A 120.6 . .
C26 C27 H27A 120.6 . .
C29 C28 C27 121.2(8) . .
C29 C28 H28A 119.4 . .
C27 C28 H28A 119.4 . .
C28 C29 C24 120.7(7) . .
C28 C29 H29A 119.7 . .
C24 C29 H29A 119.7 . .
C35 C30 C31 117.4(7) . .
C35 C30 P1 120.5(7) . .
C31 C30 P1 121.8(6) . .
C32 C31 C30 121.1(9) . .
C32 C31 H31A 119.4 . .
C30 C31 H31A 119.4 . .
C33 C32 C31 119.8(10) . .
C33 C32 H32A 120.1 . .
C31 C32 H32A 120.1 . .
C32 C33 C34 120.7(10) . .
C32 C33 H33A 119.7 . .
C34 C33 H33A 119.7 . .
C35 C34 C33 118.2(10) . .
C35 C34 H34A 120.9 . .
C33 C34 H34A 120.9 . .
C34 C35 C30 122.8(9) . .
C34 C35 H35A 118.6 . .
C30 C35 H35A 118.6 . .
C37 C36 C41 114.9(8) . .
C37 C36 B1 121.3(8) . .
C41 C36 B1 123.7(7) . .
C38 C37 C36 123.6(11) . .
C38 C37 H37A 118.2 . .
C36 C37 H37A 118.2 . .
C37 C38 C39 118.7(12) . .
C37 C38 H38A 120.6 . .
C39 C38 H38A 120.6 . .
C40 C39 C38 120.0(12) . .
C40 C39 H39A 120.0 . .
C38 C39 H39A 120.0 . .
C39 C40 C41 121.5(13) . .
C39 C40 H40A 119.2 . .
C41 C40 H40A 119.2 . .
C40 C41 C36 120.9(10) . .
C40 C41 H41A 119.6 . .
C36 C41 H41A 119.6 . .
C47 C42 C43 114.8(6) . .
C47 C42 B1 125.0(7) . .
C43 C42 B1 120.2(6) . .
C44 C43 C42 123.5(7) . .
C44 C43 H43A 118.3 . .
C42 C43 H43A 118.3 . .
C45 C44 C43 121.1(8) . .
C45 C44 H44A 119.5 . .
C43 C44 H44A 119.5 . .
C44 C45 C46 118.1(8) . .
C44 C45 H45A 121.0 . .
C46 C45 H45A 121.0 . .
C45 C46 C47 121.2(8) . .
C45 C46 H46A 119.4 . .
C47 C46 H46A 119.4 . .
C42 C47 C46 121.3(7) . .
C42 C47 H47A 119.3 . .
C46 C47 H47A 119.3 . .
C2S C3S C3S 111.1(17) . 7
C2S C3S H3SB 107.5 . .
C3S C3S H3SB 106.5 7 .
C2S C3S H3SC 111.3 . .
C3S C3S H3SC 110.8 7 .
H3SB C3S H3SC 109.5 . .
C3S C2S C1S 110.8(17) . .
C3S C2S H2SA 109.5 . .
C1S C2S H2SA 109.5 . .
C3S C2S H2SB 109.5 . .
C1S C2S H2SB 109.5 . .
H2SA C2S H2SB 108.1 . .
C2S C1S H1SA 109.5 . .
C2S C1S H1SB 109.5 . .
H1SA C1S H1SB 109.5 . .
C2S C1S H1SC 109.5 . .
H1SA C1S H1SC 109.5 . .
H1SB C1S H1SC 109.5 . .

loop_
_geom_bond_atom_site_label_1
_geom_bond_atom_site_label_2
_geom_bond_distance
_geom_bond_site_symmetry_2
Pd1 P1 2.1973(19) .
Pd1 Cl1 2.3622(17) .
Pd1 S1 2.382(2) .
Pd1 Pd1 2.5303(11) 2
S1 C11 1.782(6) .
S1 C12 1.783(7) .
P1 C24 1.807(7) .
P1 C30 1.810(7) .
P1 C4 1.823(7) .
P1 B1 5.391(8) .
Cl1 B1 1.981(8) .
C1 C2 1.386(9) .
C1 C10 1.401(9) .
C1 H1A 0.9500 .
B1 C5 1.602(10) .
B1 C42 1.603(10) .
B1 C36 1.609(10) .
C2 C3 1.404(9) .
C2 C16 1.539(9) .
C3 C4 1.357(8) .
C3 H3A 0.9500 .
C4 C11 1.408(9) .
C5 C6 1.382(10) .
C5 C12 1.433(9) .
C6 C7 1.369(9) .
C6 H6A 0.9500 .
C7 C8 1.379(9) .
C7 C20 1.542(10) .
C8 C13 1.384(9) .
C8 H8A 0.9500 .
C9 C10 1.507(9) .
C9 C14 1.511(9) .
C9 C13 1.529(9) .
C9 C15 1.556(10) .
C10 C11 1.362(9) .
C12 C13 1.379(9) .
C14 H14A 0.9800 .
C14 H14B 0.9800 .
C14 H14C 0.9800 .
C15 H15A 0.9800 .
C15 H15B 0.9800 .
C15 H15C 0.9800 .
C16 C19 1.510(11) .
C16 C17 1.524(10) .
C16 C18 1.578(10) .
C17 H17A 0.9800 .
C17 H17B 0.9800 .
C17 H17C 0.9800 .
C18 H18A 0.9800 .
C18 H18B 0.9800 .
C18 H18C 0.9800 .
C19 H19A 0.9800 .
C19 H19B 0.9800 .
C19 H19C 0.9800 .
C20 C23 1.33(3) .
C20 C22 1.45(3) .
C20 C21 1.555(5) .
C21 H21A 0.9800 .
C21 H21B 0.9800 .
C21 H21C 0.9800 .
C22 H22A 0.9800 .
C22 H22B 0.9800 .
C22 H22C 0.9800 .
C23 H23A 0.9800 .
C23 H23B 0.9800 .
C23 H23C 0.9800 .
C21A H21D 0.9800 .
C21A H21E 0.9800 .
C21A H21F 0.9800 .
C22A H22D 0.9800 .
C22A H22E 0.9800 .
C22A H22F 0.9800 .
C23A H23D 0.9800 .
C23A H23E 0.9800 .
C23A H23F 0.9800 .
C24 C29 1.371(9) .
C24 C25 1.406(9) .
C25 C26 1.380(9) .
C25 H25A 0.9500 .
C26 C27 1.392(10) .
C26 H26A 0.9500 .
C27 C28 1.371(11) .
C27 H27A 0.9500 .
C28 C29 1.368(10) .
C28 H28A 0.9500 .
C29 H29A 0.9500 .
C30 C35 1.373(10) .
C30 C31 1.380(10) .
C31 C32 1.370(11) .
C31 H31A 0.9500 .
C32 C33 1.367(13) .
C32 H32A 0.9500 .
C33 C34 1.374(13) .
C33 H33A 0.9500 .
C34 C35 1.370(11) .
C34 H34A 0.9500 .
C35 H35A 0.9500 .
C36 C37 1.404(10) .
C36 C41 1.406(11) .
C37 C38 1.338(12) .
C37 H37A 0.9500 .
C38 C39 1.419(17) .
C38 H38A 0.9500 .
C39 C40 1.299(15) .
C39 H39A 0.9500 .
C40 C41 1.397(11) .
C40 H40A 0.9500 .
C41 H41A 0.9500 .
C42 C47 1.381(9) .
C42 C43 1.383(10) .
C43 C44 1.373(10) .
C43 H43A 0.9500 .
C44 C45 1.345(10) .
C44 H44A 0.9500 .
C45 C46 1.359(11) .
C45 H45A 0.9500 .
C46 C47 1.406(9) .
C46 H46A 0.9500 .
C47 H47A 0.9500 .
C3S C2S 1.465(18) .
C3S C3S 1.49(2) 7
C3S H3SB 0.9601 .
C3S H3SC 0.9601 .
C2S C1S 1.54(2) .
C2S H2SA 0.9900 .
C2S H2SB 0.9900 .
C1S H1SA 0.9800 .
C1S H1SB 0.9800 .
C1S H1SC 0.9800 .

loop_
_geom_torsion_atom_site_label_1
_geom_torsion_atom_site_label_2
_geom_torsion_atom_site_label_3
_geom_torsion_atom_site_label_4
_geom_torsion
_geom_torsion_site_symmetry_1
P1 Pd1 S1 C11 40.0(2) .
Cl1 Pd1 S1 C11 -141.8(2) .
Pd1 Pd1 S1 C11 28.5(4) 2
P1 Pd1 S1 C12 144.0(2) .
Cl1 Pd1 S1 C12 -37.9(2) .
Pd1 Pd1 S1 C12 132.4(3) 2
Cl1 Pd1 P1 C24 -27(2) .
S1 Pd1 P1 C24 73.6(3) .
Pd1 Pd1 P1 C24 -108.6(3) 2
Cl1 Pd1 P1 C30 102(2) .
S1 Pd1 P1 C30 -157.3(3) .
Pd1 Pd1 P1 C30 20.5(3) 2
Cl1 Pd1 P1 C4 -139(2) .
S1 Pd1 P1 C4 -37.6(2) .
Pd1 Pd1 P1 C4 140.1(2) 2
Cl1 Pd1 P1 B1 -86(2) .
S1 Pd1 P1 B1 15.0(2) .
Pd1 Pd1 P1 B1 -167.2(2) 2
P1 Pd1 Cl1 B1 89(2) .
S1 Pd1 Cl1 B1 -12.1(2) .
Pd1 Pd1 Cl1 B1 169.8(2) 2
Pd1 Cl1 B1 C5 63.7(5) .
Pd1 Cl1 B1 C42 -174.4(4) .
Pd1 Cl1 B1 C36 -58.2(4) .
Pd1 Cl1 B1 P1 -0.92(3) .
C24 P1 B1 C5 117.4(4) .
C30 P1 B1 C5 -104.8(6) .
C4 P1 B1 C5 13.0(4) .
Pd1 P1 B1 C5 -116.1(5) .
C24 P1 B1 C42 -104.5(13) .
C30 P1 B1 C42 33.3(14) .
C4 P1 B1 C42 151.1(13) .
Pd1 P1 B1 C42 22.0(11) .
C24 P1 B1 C36 -0.2(5) .
C30 P1 B1 C36 137.5(6) .
C4 P1 B1 C36 -104.6(5) .
Pd1 P1 B1 C36 126.3(5) .
C24 P1 B1 Cl1 -123.8(3) .
C30 P1 B1 Cl1 13.9(6) .
C4 P1 B1 Cl1 131.8(3) .
Pd1 P1 B1 Cl1 2.69(10) .
C10 C1 C2 C3 4.2(11) .
C10 C1 C2 C16 -177.7(7) .
C1 C2 C3 C4 0.0(10) .
C16 C2 C3 C4 -178.2(6) .
C2 C3 C4 C11 -3.2(10) .
C2 C3 C4 P1 176.2(5) .
C24 P1 C4 C3 92.3(6) .
C30 P1 C4 C3 -18.2(7) .
Pd1 P1 C4 C3 -150.8(6) .
B1 P1 C4 C3 -167.3(6) .
C24 P1 C4 C11 -88.3(6) .
C30 P1 C4 C11 161.3(5) .
Pd1 P1 C4 C11 28.6(5) .
B1 P1 C4 C11 12.1(5) .
C42 B1 C5 C6 -9.0(9) .
C36 B1 C5 C6 -134.2(7) .
Cl1 B1 C5 C6 108.2(7) .
P1 B1 C5 C6 157.0(6) .
C42 B1 C5 C12 166.3(6) .
C36 B1 C5 C12 41.2(9) .
Cl1 B1 C5 C12 -76.5(7) .
P1 B1 C5 C12 -27.7(6) .
C12 C5 C6 C7 -3.1(11) .
B1 C5 C6 C7 172.8(7) .
C5 C6 C7 C8 -1.2(11) .
C5 C6 C7 C20 -179.0(7) .
C6 C7 C8 C13 2.0(11) .
C20 C7 C8 C13 179.8(8) .
C2 C1 C10 C11 -4.8(10) .
C2 C1 C10 C9 174.2(7) .
C14 C9 C10 C11 -168.6(7) .
C13 C9 C10 C11 -43.7(9) .
C15 C9 C10 C11 73.0(8) .
C14 C9 C10 C1 12.4(10) .
C13 C9 C10 C1 137.3(7) .
C15 C9 C10 C1 -106.0(7) .
C1 C10 C11 C4 1.4(10) .
C9 C10 C11 C4 -177.6(6) .
C1 C10 C11 S1 178.0(5) .
C9 C10 C11 S1 -1.0(9) .
C3 C4 C11 C10 2.6(10) .
P1 C4 C11 C10 -176.9(5) .
C3 C4 C11 S1 -174.2(5) .
P1 C4 C11 S1 6.4(7) .
C12 S1 C11 C10 35.8(6) .
Pd1 S1 C11 C10 148.4(5) .
C12 S1 C11 C4 -147.4(5) .
Pd1 S1 C11 C4 -34.8(5) .
C6 C5 C12 C13 7.3(10) .
B1 C5 C12 C13 -168.3(7) .
C6 C5 C12 S1 -174.6(5) .
B1 C5 C12 S1 9.7(9) .
C11 S1 C12 C13 -29.5(6) .
Pd1 S1 C12 C13 -132.2(5) .
C11 S1 C12 C5 152.4(5) .
Pd1 S1 C12 C5 49.6(5) .
C5 C12 C13 C8 -6.9(11) .
S1 C12 C13 C8 175.1(5) .
C5 C12 C13 C9 167.6(6) .
S1 C12 C13 C9 -10.4(9) .
C7 C8 C13 C12 1.8(11) .
C7 C8 C13 C9 -172.6(7) .
C10 C9 C13 C12 50.3(9) .
C14 C9 C13 C12 174.7(7) .
C15 C9 C13 C12 -67.0(9) .
C10 C9 C13 C8 -135.5(7) .
C14 C9 C13 C8 -11.1(10) .
C15 C9 C13 C8 107.2(8) .
C1 C2 C16 C19 -116.8(8) .
C3 C2 C16 C19 61.3(9) .
C1 C2 C16 C17 122.6(8) .
C3 C2 C16 C17 -59.3(9) .
C1 C2 C16 C18 2.9(11) .
C3 C2 C16 C18 -179.0(7) .
C6 C7 C20 C23 -51.2(18) .
C8 C7 C20 C23 131.2(16) .
C6 C7 C20 C22 164.8(18) .
C8 C7 C20 C22 -13(2) .
C6 C7 C20 C21 59.5(16) .
C8 C7 C20 C21 -118.2(16) .
C30 P1 C24 C29 60.3(7) .
C4 P1 C24 C29 -50.5(7) .
Pd1 P1 C24 C29 -160.7(6) .
B1 P1 C24 C29 -142.7(6) .
C30 P1 C24 C25 -123.8(6) .
C4 P1 C24 C25 125.4(6) .
Pd1 P1 C24 C25 15.2(6) .
B1 P1 C24 C25 33.2(6) .
C29 C24 C25 C26 -4.2(11) .
P1 C24 C25 C26 179.7(6) .
C24 C25 C26 C27 3.4(12) .
C25 C26 C27 C28 -2.1(13) .
C26 C27 C28 C29 1.7(13) .
C27 C28 C29 C24 -2.7(13) .
C25 C24 C29 C28 3.9(12) .
P1 C24 C29 C28 179.8(6) .
C24 P1 C30 C35 -165.9(6) .
C4 P1 C30 C35 -56.1(7) .
Pd1 P1 C30 C35 62.3(7) .
B1 P1 C30 C35 57.4(8) .
C24 P1 C30 C31 21.6(7) .
C4 P1 C30 C31 131.5(6) .
Pd1 P1 C30 C31 -110.2(6) .
B1 P1 C30 C31 -115.1(7) .
C35 C30 C31 C32 0.6(12) .
P1 C30 C31 C32 173.3(7) .
C30 C31 C32 C33 -1.0(14) .
C31 C32 C33 C34 0.9(14) .
C32 C33 C34 C35 -0.4(14) .
C33 C34 C35 C30 -0.1(14) .
C31 C30 C35 C34 -0.1(12) .
P1 C30 C35 C34 -172.9(7) .
C5 B1 C36 C37 36.5(9) .
C42 B1 C36 C37 -91.2(8) .
Cl1 B1 C36 C37 154.2(6) .
P1 B1 C36 C37 108.6(6) .
C5 B1 C36 C41 -147.6(7) .
C42 B1 C36 C41 84.7(9) .
Cl1 B1 C36 C41 -29.9(8) .
P1 B1 C36 C41 -75.5(7) .
C41 C36 C37 C38 -1.7(12) .
B1 C36 C37 C38 174.4(8) .
C36 C37 C38 C39 4.4(15) .
C37 C38 C39 C40 -6.4(17) .
C38 C39 C40 C41 5.8(17) .
C39 C40 C41 C36 -3.1(14) .
C37 C36 C41 C40 0.9(11) .
B1 C36 C41 C40 -175.2(7) .
C5 B1 C42 C47 122.1(7) .
C36 B1 C42 C47 -110.4(8) .
Cl1 B1 C42 C47 4.5(9) .
P1 B1 C42 C47 -12.0(17) .
C5 B1 C42 C43 -61.5(8) .
C36 B1 C42 C43 66.1(9) .
Cl1 B1 C42 C43 -179.0(6) .
P1 B1 C42 C43 164.5(10) .
C47 C42 C43 C44 -1.9(11) .
B1 C42 C43 C44 -178.7(7) .
C42 C43 C44 C45 1.1(13) .
C43 C44 C45 C46 -1.0(13) .
C44 C45 C46 C47 1.8(12) .
C43 C42 C47 C46 2.7(11) .
B1 C42 C47 C46 179.3(7) .
C45 C46 C47 C42 -2.8(12) .
C3S C3S C2S C1S -179.3(15) 7

loop_
_platon_squeeze_void_nr
_platon_squeeze_void_average_x
_platon_squeeze_void_average_y
_platon_squeeze_void_average_z
_platon_squeeze_void_volume
_platon_squeeze_void_count_electrons
1 0.000 0.000 0.021 883.3 231.3
2 0.500 0.500 0.877 883.3 231.3
